data_4516577
loop_
_publ_author_name
'Patyk, Ewa'
'Podsiad\/lo, Marcin'
'Katrusiak, Andrzej'

_publ_section_title
;
 Discrete CH&#x00B7;&#x00B7;&#x00B7;N Bonded Patterns Modified by
 Temperature and Pressure in Four Pyrazine Polymorphs
;
_journal_issue 12
_journal_name_full 'Crystal Growth &amp; Design'
_journal_page_first 5670
_journal_paper_doi 10.1021/acs.cgd.5b01475
_journal_volume 15
_journal_year 2015
_chemical_formula_moiety 'C4 H4 N2'
_chemical_formula_sum 'C4 H4 N2'
_chemical_formula_weight 80.09
_chemical_melting_point 325
_chemical_name_common pyrazine
_chemical_name_systematic
; 
pyrazine phase IV
;
_space_group_IT_number 14
_space_group_name_Hall '-P 2yn'
_space_group_name_H-M_alt 'P 1 21/n 1'
_symmetry_cell_setting monoclinic
_symmetry_space_group_name_Hall '-P 2yn'
_symmetry_space_group_name_H-M 'P 1 21/n 1'
_atom_sites_solution_hydrogens geom
_atom_sites_solution_primary direct
_atom_sites_solution_secondary difmap
_audit_creation_method SHELXL-97
_cell_angle_alpha 90.00
_cell_angle_beta 94.91(13)
_cell_angle_gamma 90.00
_cell_formula_units_Z 2
_cell_length_a 9.267(14)
_cell_length_b 5.516(9)
_cell_length_c 3.544(4)
_cell_measurement_reflns_used 718
_cell_measurement_temperature 295(2)
_cell_measurement_theta_max 27.09
_cell_measurement_theta_min 5.76
_cell_volume 180.5(5)
_computing_cell_refinement 'CrysAlisRED (Oxford Diffraction, 2004)'
_computing_data_collection 'CrysAlisCCD (Oxford Diffraction, 2004)'
_computing_data_reduction 'CrysAlisRED (Oxford Diffraction, 2004); REDSHABS (Katrusiak, A.  2003)'
_computing_molecular_graphics 'SHELXTL (Sheldrick, 1990)'
_computing_publication_material 'SHELXL--97 (Sheldrick, 1997)'
_computing_structure_refinement 'SHELXL--97 (Sheldrick, 1997)'
_computing_structure_solution 'SHELXS--97 (Sheldrick, 1997)'
_diffrn_ambient_environment 'diamond-anvil cell'
_diffrn_ambient_pressure 1750000
_diffrn_ambient_temperature 295(2)
_diffrn_measured_fraction_theta_full 0.282
_diffrn_measured_fraction_theta_max 0.282
_diffrn_measurement_device_type 'KM-4 CCD'
_diffrn_measurement_method '\f- and \w-scans'
_diffrn_radiation_monochromator graphite
_diffrn_radiation_source 'fine-focus sealed tube'
_diffrn_radiation_type MoK\a
_diffrn_radiation_wavelength 0.71073
_diffrn_reflns_av_R_equivalents 0.0462
_diffrn_reflns_av_sigmaI/netI 0.0264
_diffrn_reflns_limit_h_max 10
_diffrn_reflns_limit_h_min -10
_diffrn_reflns_limit_k_max 3
_diffrn_reflns_limit_k_min -3
_diffrn_reflns_limit_l_max 4
_diffrn_reflns_limit_l_min -4
_diffrn_reflns_number 718
_diffrn_reflns_theta_full 27.09
_diffrn_reflns_theta_max 27.09
_diffrn_reflns_theta_min 5.76
_diffrn_standards_decay_% 0
_diffrn_standards_interval_count 0
_diffrn_standards_number 0
_exptl_absorpt_coefficient_mu 0.097
_exptl_absorpt_correction_T_max 0.91
_exptl_absorpt_correction_T_min 0.50
_exptl_absorpt_correction_type analytical
_exptl_absorpt_process_details
; 
 Correction for absorption of the diamond-anvil cell and the sample 
 were made using program REDSHABS (Katrusiak, A. (2003) REDSHABS. Adam
 Mickiewicz University Pozna\'n; Katrusiak, A. (2004) Z. Kristallogr.
 219, 461-467).
;
_exptl_crystal_colour colourless
_exptl_crystal_density_diffrn 1.474
_exptl_crystal_density_method 'not measured'
_exptl_crystal_description cylinder
_exptl_crystal_F_000 84
_exptl_crystal_size_max 0.25
_exptl_crystal_size_mid 0.25
_exptl_crystal_size_min 0.25
_refine_diff_density_max 0.082
_refine_diff_density_min -0.087
_refine_diff_density_rms 0.023
_refine_ls_extinction_coef 0.07(6)
_refine_ls_extinction_expression Fc^*^=kFc[1+0.001xFc^2^\l^3^/sin(2\q)]^-1/4^
_refine_ls_extinction_method SHELXL
_refine_ls_goodness_of_fit_ref 1.299
_refine_ls_hydrogen_treatment constr
_refine_ls_matrix_type full
_refine_ls_number_parameters 29
_refine_ls_number_reflns 113
_refine_ls_number_restraints 0
_refine_ls_restrained_S_all 1.299
_refine_ls_R_factor_all 0.0561
_refine_ls_R_factor_gt 0.0396
_refine_ls_shift/su_max 0.000
_refine_ls_shift/su_mean 0.000
_refine_ls_structure_factor_coef Fsqd
_refine_ls_weighting_details 'calc w=1/[\s^2^(Fo^2^)+(0.0396P)^2^+0.0000P] where P=(Fo^2^+2Fc^2^)/3'
_refine_ls_weighting_scheme calc
_refine_ls_wR_factor_gt 0.0785
_refine_ls_wR_factor_ref 0.0836
_reflns_number_gt 94
_reflns_number_total 113
_reflns_threshold_expression >2sigma(I)
_cod_data_source_file cg5b01475_si_002.cif
_cod_data_source_block phaseIV_1.75GPa
_cod_original_cell_volume 180.5(4)
_cod_original_sg_symbol_H-M 'P 21/n'
_cod_database_code 4516577

loop_
_symmetry_equiv_pos_as_xyz
'x, y, z'
'-x+1/2, y+1/2, -z+1/2'
'-x, -y, -z'
'x-1/2, -y-1/2, z-1/2'

loop_
_atom_site_label
_atom_site_type_symbol
_atom_site_fract_x
_atom_site_fract_y
_atom_site_fract_z
_atom_site_U_iso_or_equiv
_atom_site_adp_type
_atom_site_occupancy
_atom_site_symmetry_multiplicity
_atom_site_calc_flag
_atom_site_refinement_flags
N1 N -0.1502(4) -0.0226(9) -0.0197(7) 0.038(3) Uani 1 1 d .
C2 C -0.0826(5) 0.1736(13) 0.1175(8) 0.039(3) Uani 1 1 d .
H2 H -0.1378 0.2991 0.2050 0.047 Uiso 1 1 calc R
C3 C -0.0649(4) -0.2011(12) -0.1372(8) 0.036(3) Uani 1 1 d .
H3 H -0.1066 -0.3442 -0.2325 0.043 Uiso 1 1 calc R

loop_
_atom_site_aniso_label
_atom_site_aniso_U_11
_atom_site_aniso_U_22
_atom_site_aniso_U_33
_atom_site_aniso_U_23
_atom_site_aniso_U_13
_atom_site_aniso_U_12
N1 0.037(3) 0.034(9) 0.044(2) 0.006(3) -0.0010(17) -0.0020(17)
C2 0.031(4) 0.049(10) 0.038(2) 0.003(3) 0.0054(14) 0.0103(18)
C3 0.038(4) 0.028(10) 0.041(2) -0.002(3) -0.0012(17) 0.000(2)

loop_
_atom_type_symbol
_atom_type_description
_atom_type_scat_dispersion_real
_atom_type_scat_dispersion_imag
_atom_type_scat_source
C C 0.0033 0.0016 'International Tables Vol C Tables 4.2.6.8 and 6.1.1.4'
H H 0.0000 0.0000 'International Tables Vol C Tables 4.2.6.8 and 6.1.1.4'
N N 0.0061 0.0033 'International Tables Vol C Tables 4.2.6.8 and 6.1.1.4'

loop_
_geom_angle_atom_site_label_1
_geom_angle_atom_site_label_2
_geom_angle_atom_site_label_3
_geom_angle
_geom_angle_site_symmetry_3
C2 N1 C3 116.0(6) .
N1 C2 C3 123.3(7) 3
N1 C3 C2 120.7(6) 3

loop_
_geom_bond_atom_site_label_1
_geom_bond_atom_site_label_2
_geom_bond_distance
_geom_bond_site_symmetry_2
N1 C2 1.322(8) .
N1 C3 1.351(7) .
C2 C3 1.371(6) 3
C3 C2 1.371(6) 3
